data_4303866
loop_
_publ_author_name
'Garry E. Kiefer'
'Mark Woods'

_publ_section_title
;
Solid State and Solution Dynamics of Pyridine Based Tetraaza-Macrocyclic
Lanthanide Chelates Possessing Phosphonate Ligating Functionality
(Ln-PCTMB): Effect on Relaxometry and Optical Properties
;
_journal_name_full 'Inorganic Chemistry'
_journal_page_first 11767
_journal_page_last 11778
_journal_paper_doi 10.1021/ic901779k
_journal_volume 48
_journal_year 2009
_chemical_formula_sum 'C52 H114.5 Eu2 N8 O27.25 P6'
_chemical_formula_weight 1777.76
_chemical_name_systematic
;
 ?
;
_space_group_IT_number 2
_symmetry_cell_setting triclinic
_symmetry_space_group_name_Hall '-P 1'
_symmetry_space_group_name_H-M 'P -1'
_atom_sites_solution_hydrogens geom
_atom_sites_solution_primary direct
_atom_sites_solution_secondary difmap
_audit_creation_method SHELXL-97
_cell_angle_alpha 63.924(5)
_cell_angle_beta 71.843(5)
_cell_angle_gamma 75.328(5)
_cell_formula_units_Z 2
_cell_length_a 14.393(6)
_cell_length_b 16.604(7)
_cell_length_c 18.721(8)
_cell_measurement_reflns_used 9904
_cell_measurement_temperature 383(2)
_cell_measurement_theta_max 27.41
_cell_measurement_theta_min 2.32
_cell_volume 3783(3)
_computing_cell_refinement 'Bruker SAINT'
_computing_data_collection 'Bruker APEX2'
_computing_data_reduction 'Bruker SAINT'
_computing_molecular_graphics 'Bruker SHELXTL'
_computing_publication_material 'Bruker SHELXTL'
_computing_structure_refinement 'SHELXL-97 (Sheldrick, 2008)'
_computing_structure_solution 'SHELXS-97 (Sheldrick, 2008)'
_diffrn_ambient_temperature 383(2)
_diffrn_measured_fraction_theta_full 0.989
_diffrn_measured_fraction_theta_max 0.989
_diffrn_measurement_device_type 'Bruker APEX-II CCD'
_diffrn_measurement_method '\f and \w scans'
_diffrn_radiation_monochromator graphite
_diffrn_radiation_source 'fine-focus sealed tube'
_diffrn_radiation_type MoK\a
_diffrn_radiation_wavelength 0.71073
_diffrn_reflns_av_R_equivalents 0.0467
_diffrn_reflns_av_sigmaI/netI 0.0442
_diffrn_reflns_limit_h_max 17
_diffrn_reflns_limit_h_min -17
_diffrn_reflns_limit_k_max 19
_diffrn_reflns_limit_k_min -19
_diffrn_reflns_limit_l_max 22
_diffrn_reflns_limit_l_min -22
_diffrn_reflns_number 47807
_diffrn_reflns_theta_full 25.00
_diffrn_reflns_theta_max 25.00
_diffrn_reflns_theta_min 1.38
_exptl_absorpt_coefficient_mu 1.849
_exptl_absorpt_correction_T_max 0.9466
_exptl_absorpt_correction_T_min 0.6255
_exptl_absorpt_correction_type multi-scan
_exptl_absorpt_process_details sadabs
_exptl_crystal_colour 'colorless '
_exptl_crystal_density_diffrn 1.561
_exptl_crystal_density_method 'not measured'
_exptl_crystal_description 'needle    '
_exptl_crystal_F_000 1833
_exptl_crystal_size_max 0.28
_exptl_crystal_size_mid 0.08
_exptl_crystal_size_min 0.03
_refine_diff_density_max 1.787
_refine_diff_density_min -0.985
_refine_diff_density_rms 0.111
_refine_ls_extinction_method none
_refine_ls_goodness_of_fit_ref 1.010
_refine_ls_hydrogen_treatment constr
_refine_ls_matrix_type full
_refine_ls_number_parameters 991
_refine_ls_number_reflns 13185
_refine_ls_number_restraints 1153
_refine_ls_restrained_S_all 1.006
_refine_ls_R_factor_all 0.0599
_refine_ls_R_factor_gt 0.0344
_refine_ls_shift/su_max 0.010
_refine_ls_shift/su_mean 0.000
_refine_ls_structure_factor_coef Fsqd
_refine_ls_weighting_details 'calc w=1/[\s^2^(Fo^2^)+(0.0580P)^2^+12.9328P] where P=(Fo^2^+2Fc^2^)/3'
_refine_ls_weighting_scheme calc
_refine_ls_wR_factor_gt 0.0864
_refine_ls_wR_factor_ref 0.1143
_reflns_number_gt 9695
_reflns_number_total 13185
_reflns_threshold_expression >2sigma(I)
_cod_data_source_file ic901779k_si_002_2.cif
_cod_data_source_block mc01
_cod_depositor_comments
;
The following automatic conversions were performed:
'_symmetry_cell_setting' value 'Triclinic' changed to 'triclinic'
according to '/home/saulius/struct/CIF-dictionaries/cif_core.dic'
dictionary named 'cif_core.dic' version 2.4.1 from 2010-06-29.

Automatic conversion script
Id: cif_fix_enum 1527 2010-12-29 10:47:43Z saulius 
;
_cod_original_formula_sum 'C52 H114.50 Eu2 N8 O27.25 P6'
_cod_database_code 4303866

loop_
_symmetry_equiv_pos_as_xyz
'x, y, z'
'-x, -y, -z'

loop_
_atom_site_label
_atom_site_type_symbol
_atom_site_fract_x
_atom_site_fract_y
_atom_site_fract_z
_atom_site_U_iso_or_equiv
_atom_site_adp_type
_atom_site_occupancy
_atom_site_symmetry_multiplicity
_atom_site_calc_flag
_atom_site_refinement_flags
_atom_site_disorder_assembly
_atom_site_disorder_group
O1W O -0.1777(2) 0.5549(2) 0.00739(19) 0.0440(11) Uani 1 1 d . . .
H1WA H -0.1645 0.5745 -0.0415 0.066 Uiso 1 1 d R . .
H1WB H -0.1164 0.5200 0.0222 0.066 Uiso 1 1 d R . .
O2W O 0.3906(2) 0.6300(2) -0.70765(19) 0.0459(12) Uani 1 1 d R . .
H2WA H 0.3482 0.6259 -0.7286 0.069 Uiso 1 1 d R . .
H2WB H 0.3848 0.5944 -0.6576 0.069 Uiso 1 1 d R . .
O3W O 0.5815(3) 0.4678(3) -0.5796(3) 0.0430(11) Uani 1 1 d . . .
H3WA H 0.5191 0.4812 -0.5689 0.065 Uiso 1 1 d R . .
H3WB H 0.5864 0.5057 -0.6288 0.065 Uiso 1 1 d R . .
O4W O 0.1068(3) 0.5547(3) -0.6286(3) 0.0508(13) Uani 1 1 d . . .
H4WA H 0.1498 0.5729 -0.6732 0.076 Uiso 1 1 d R . .
H4WB H 0.0494 0.5742 -0.6380 0.076 Uiso 1 1 d R . .
O5W O 0.3719(3) 0.5140(3) -0.5448(3) 0.0429(11) Uani 1 1 d . . .
H5WA H 0.3407 0.4701 -0.5304 0.064 Uiso 1 1 d R . .
H5WB H 0.3498 0.5405 -0.5118 0.064 Uiso 1 1 d R . .
O6W O 0.2021(3) 0.4425(3) -0.5043(2) 0.0351(10) Uani 1 1 d . . .
H6WA H 0.1732 0.4771 -0.5427 0.053 Uiso 1 1 d R . .
H6WB H 0.1671 0.4241 -0.4558 0.053 Uiso 1 1 d R . .
O7W O 0.0483(3) 0.5809(3) -0.1037(2) 0.0366(10) Uani 1 1 d . . .
H7WA H 0.0962 0.5959 -0.1396 0.055 Uiso 1 1 d R . .
H7WB H -0.0029 0.5937 -0.1221 0.055 Uiso 1 1 d R . .
O8W O -0.3381(5) 0.5059(5) 0.1417(4) 0.080(3) Uani 0.80 1 d PU A -1
H8WB H -0.3363 0.4603 0.1865 0.119 Uiso 1 1 d R A -1
H8WA H -0.3763 0.5477 0.1553 0.119 Uiso 1 1 d R A -1
O8WA O -0.339(2) 0.463(2) 0.1148(17) 0.064(5) Uani 0.20 1 d PU B -2
O9WA O -0.4019(5) 0.5965(4) 0.2514(4) 0.0556(17) Uani 0.75 1 d PU C -3
H9WA H -0.3740 0.6418 0.2394 0.083 Uiso 1 1 d R C -3
H9WB H -0.4646 0.6059 0.2640 0.083 Uiso 1 1 d R C -3
O9WB O -0.3000(12) 0.5336(12) 0.2747(11) 0.041(3) Uani 0.25 1 d PU D -4
O9WC O -0.4313(12) 0.6085(12) 0.1745(12) 0.047(3) Uani 0.25 1 d PU E -5
H9WC H -0.4839 0.6147 0.2094 0.071 Uiso 0.25 1 d PR E -5
H9WD H -0.3908 0.5851 0.2054 0.071 Uiso 0.25 1 d PR E -5
Eu1A Eu 0.027609(18) 0.818533(16) -0.409656(14) 0.01467(8) Uani 1 1 d U . .
P1A P 0.20493(11) 0.72319(11) -0.29574(9) 0.0311(4) Uani 1 1 d U F .
P2A P -0.13627(10) 0.67548(9) -0.25495(8) 0.0186(3) Uani 1 1 d U . .
P3A P -0.15730(9) 1.00044(9) -0.44113(8) 0.0168(3) Uani 1 1 d U . .
O1A O 0.1017(3) 0.7718(3) -0.3029(2) 0.0266(8) Uani 1 1 d U . .
O2A O 0.2140(3) 0.6331(3) -0.2284(3) 0.0481(12) Uani 1 1 d U . .
O3A O 0.2655(3) 0.7848(3) -0.2855(2) 0.0360(8) Uani 1 1 d U . .
O4A O -0.1097(3) 0.7704(2) -0.3014(2) 0.0187(7) Uani 1 1 d U . .
O5A O -0.1299(3) 0.6255(2) -0.1679(2) 0.0240(8) Uani 1 1 d U . .
O6A O -0.2461(3) 0.6849(2) -0.2636(2) 0.0224(7) Uani 1 1 d U . .
O7A O -0.0638(2) 0.9581(2) -0.4110(2) 0.0170(7) Uani 1 1 d U . .
O8A O -0.2426(3) 1.0296(2) -0.3756(2) 0.0237(7) Uani 1 1 d U . .
O9A O -0.1504(2) 1.0822(2) -0.5198(2) 0.0182(7) Uani 1 1 d U . .
N1A N 0.0803(3) 0.8189(3) -0.5530(3) 0.0237(8) Uani 1 1 d U . .
N2A N 0.1940(3) 0.7142(3) -0.4363(3) 0.0249(8) Uani 1 1 d U F .
N3A N -0.0085(3) 0.6656(3) -0.4008(3) 0.0231(8) Uani 1 1 d U . .
N4A N -0.1191(3) 0.8514(3) -0.4788(3) 0.0197(7) Uani 1 1 d U . .
C1A C 0.1682(4) 0.7771(4) -0.5788(3) 0.0275(9) Uani 1 1 d U . .
C2A C 0.1943(5) 0.7690(4) -0.6545(4) 0.0354(11) Uani 1 1 d U . .
H2AA H 0.2559 0.7399 -0.6716 0.042 Uiso 1 1 calc R . .
C3A C 0.1268(5) 0.8053(4) -0.7028(4) 0.0367(12) Uani 1 1 d U . .
H3AA H 0.1422 0.7999 -0.7527 0.044 Uiso 1 1 calc R . .
C4A C 0.0367(5) 0.8494(4) -0.6771(3) 0.0318(11) Uani 1 1 d U . .
H4AA H -0.0085 0.8756 -0.7101 0.038 Uiso 1 1 calc R . .
C5A C 0.0138(4) 0.8542(4) -0.6013(3) 0.0242(9) Uani 1 1 d U . .
C6A C 0.2402(4) 0.7407(4) -0.5250(3) 0.0284(10) Uani 1 1 d U . .
H6AA H 0.2820 0.6883 -0.5335 0.034 Uiso 1 1 calc R . .
H6AB H 0.2821 0.7864 -0.5418 0.034 Uiso 1 1 calc R . .
C7A C 0.1702(4) 0.6193(4) -0.3981(4) 0.0298(11) Uani 1 1 d U . .
H7AA H 0.1530 0.5997 -0.3391 0.036 Uiso 1 1 calc R . .
H7AB H 0.2285 0.5797 -0.4123 0.036 Uiso 1 1 calc R . .
C8A C 0.0858(4) 0.6100(4) -0.4252(4) 0.0291(10) Uani 1 1 d U . .
H8AA H 0.1029 0.6291 -0.4841 0.035 Uiso 1 1 calc R . .
H8AB H 0.0759 0.5469 -0.4010 0.035 Uiso 1 1 calc R . .
C9A C -0.0754(4) 0.6851(4) -0.4558(3) 0.0273(10) Uani 1 1 d U . .
H9AA H -0.1067 0.6319 -0.4376 0.033 Uiso 1 1 calc R . .
H9AB H -0.0357 0.6960 -0.5107 0.033 Uiso 1 1 calc R . .
C10A C -0.1551(4) 0.7652(3) -0.4586(3) 0.0250(10) Uani 1 1 d U . .
H10A H -0.1906 0.7756 -0.4988 0.030 Uiso 1 1 calc R . .
H10B H -0.2016 0.7498 -0.4058 0.030 Uiso 1 1 calc R . .
C11A C -0.0825(4) 0.9000(4) -0.5687(3) 0.0228(9) Uani 1 1 d U . .
H11A H -0.1309 0.9036 -0.5966 0.027 Uiso 1 1 calc R . .
H11B H -0.0751 0.9613 -0.5801 0.027 Uiso 1 1 calc R . .
C12A C 0.2647(4) 0.7203(4) -0.3959(3) 0.0276(10) Uani 1 1 d U . .
H12A H 0.2957 0.7746 -0.4304 0.033 Uiso 1 1 calc R F .
H12B H 0.3160 0.6686 -0.3901 0.033 Uiso 1 1 calc R . .
C13A C 0.2625(9) 0.881(3) -0.3345(14) 0.0351(15) Uani 0.582(9) 1 d PDU F -1
H13A H 0.2354 0.9144 -0.2994 0.042 Uiso 0.582(9) 1 d PR F -1
H13B H 0.2199 0.8990 -0.3716 0.042 Uiso 0.582(9) 1 d PR F -1
C14A C 0.3631(7) 0.9042(10) -0.3820(7) 0.0410(17) Uani 0.582(9) 1 d PDU F -1
H14A H 0.3585 0.9689 -0.4144 0.049 Uiso 0.582(9) 1 d PR F -1
H14B H 0.3880 0.8737 -0.4194 0.049 Uiso 0.582(9) 1 d PR F -1
C15A C 0.4377(6) 0.8774(8) -0.3280(6) 0.044(2) Uani 0.582(9) 1 d PDU F -1
H15A H 0.4160 0.9128 -0.2946 0.053 Uiso 0.582(9) 1 d PR F -1
H15B H 0.4366 0.8142 -0.2914 0.053 Uiso 0.582(9) 1 d PR F -1
C16A C 0.5410(6) 0.8901(10) -0.3747(8) 0.056(3) Uani 0.582(9) 1 d PDU F -1
H16A H 0.5831 0.8695 -0.3373 0.084 Uiso 0.582(9) 1 calc PR F -1
H16B H 0.5444 0.9531 -0.4085 0.084 Uiso 0.582(9) 1 calc PR F -1
H16C H 0.5624 0.8559 -0.4084 0.084 Uiso 0.582(9) 1 calc PR F -1
C13' C 0.2607(12) 0.879(4) -0.334(2) 0.0357(17) Uani 0.418(9) 1 d PDU F -2
H13C H 0.2118 0.9115 -0.3029 0.043 Uiso 0.418(9) 1 d PR F -2
H13D H 0.2412 0.8935 -0.3834 0.043 Uiso 0.418(9) 1 d PR F -2
C14' C 0.3592(9) 0.9063(14) -0.3526(10) 0.0416(19) Uani 0.418(9) 1 d PDU F -2
H14C H 0.3838 0.8798 -0.3033 0.050 Uiso 0.418(9) 1 d PR F -2
H14D H 0.3519 0.9715 -0.3711 0.050 Uiso 0.418(9) 1 d PR F -2
C15' C 0.4369(9) 0.8783(12) -0.4200(9) 0.048(2) Uani 0.418(9) 1 d PDU F -2
H15C H 0.4382 0.8142 -0.4048 0.058 Uiso 0.418(9) 1 d PR F -2
H15D H 0.4164 0.9108 -0.4713 0.058 Uiso 0.418(9) 1 d PR F -2
C16' C 0.5385(8) 0.8938(14) -0.4307(12) 0.065(4) Uani 0.418(9) 1 d PDU F -2
H16D H 0.5825 0.8764 -0.4735 0.097 Uiso 0.418(9) 1 calc PR F -2
H16E H 0.5598 0.8584 -0.3806 0.097 Uiso 0.418(9) 1 calc PR F -2
H16F H 0.5389 0.9568 -0.4450 0.097 Uiso 0.418(9) 1 calc PR F -2
C17A C -0.0544(4) 0.6111(3) -0.3139(3) 0.0220(10) Uani 1 1 d U . .
H17A H -0.0019 0.5749 -0.2863 0.026 Uiso 1 1 calc R . .
H17B H -0.0916 0.5697 -0.3137 0.026 Uiso 1 1 calc R . .
C18A C -0.3016(4) 0.6078(4) -0.2162(4) 0.0324(12) Uani 1 1 d U . .
H18A H -0.3161 0.5955 -0.1584 0.039 Uiso 1 1 calc R . .
H18B H -0.2627 0.5544 -0.2245 0.039 Uiso 1 1 calc R . .
C19A C -0.3963(4) 0.6297(4) -0.2434(4) 0.0371(12) Uani 1 1 d U . .
H19A H -0.4289 0.6885 -0.2434 0.044 Uiso 1 1 calc R . .
H19B H -0.4395 0.5854 -0.2040 0.044 Uiso 1 1 calc R . .
C20A C -0.3825(5) 0.6308(5) -0.3273(4) 0.0448(14) Uani 1 1 d U . .
H20A H -0.3397 0.5764 -0.3307 0.054 Uiso 1 1 calc R . .
H20B H -0.3502 0.6824 -0.3681 0.054 Uiso 1 1 calc R . .
C21A C -0.4795(5) 0.6357(6) -0.3458(5) 0.0594(19) Uani 1 1 d U . .
H21A H -0.4672 0.6359 -0.3993 0.089 Uiso 1 1 calc R . .
H21B H -0.5214 0.6902 -0.3439 0.089 Uiso 1 1 calc R . .
H21C H -0.5113 0.5842 -0.3060 0.089 Uiso 1 1 calc R . .
C22A C -0.2024(4) 0.9113(3) -0.4474(3) 0.0200(9) Uani 1 1 d U . .
H22A H -0.2383 0.8753 -0.3936 0.024 Uiso 1 1 calc R . .
H22B H -0.2476 0.9383 -0.4834 0.024 Uiso 1 1 calc R . .
C23A C -0.2430(5) 0.9851(5) -0.2889(4) 0.0430(13) Uani 1 1 d U . .
H23A H -0.2062 0.9249 -0.2777 0.052 Uiso 1 1 calc R . .
H23B H -0.2103 1.0189 -0.2752 0.052 Uiso 1 1 calc R . .
C24A C -0.3421(6) 0.9783(7) -0.2384(5) 0.0761(19) Uani 1 1 d U . .
H24A H -0.3335 0.9282 -0.1874 0.091 Uiso 1 1 calc R . .
H24B H -0.3593 1.0321 -0.2263 0.091 Uiso 1 1 calc R . .
C25A C -0.4221(6) 0.9691(8) -0.2481(6) 0.099(3) Uani 1 1 d U . .
H25A H -0.4033 0.9225 -0.2698 0.119 Uiso 1 1 calc R . .
H25B H -0.4388 1.0249 -0.2924 0.119 Uiso 1 1 calc R . .
C26A C -0.5155(7) 0.9487(9) -0.1890(7) 0.111(3) Uani 1 1 d U . .
H26A H -0.5625 0.9486 -0.2158 0.166 Uiso 1 1 calc R . .
H26B H -0.5399 0.9938 -0.1662 0.166 Uiso 1 1 calc R . .
H26C H -0.5058 0.8903 -0.1462 0.166 Uiso 1 1 calc R . .
Eu1B Eu 0.021148(19) 0.818788(16) -0.913318(15) 0.01760(8) Uani 1 1 d U . .
P1B P -0.11358(11) 0.71243(10) -0.71744(9) 0.0239(3) Uani 1 1 d U G .
P2B P 0.23203(11) 0.67175(10) -0.85988(9) 0.0274(3) Uani 1 1 d U H .
P3B P 0.16071(10) 0.99624(9) -1.02117(8) 0.0214(3) Uani 1 1 d U . .
O1B O -0.0329(3) 0.7699(2) -0.7747(2) 0.0250(7) Uani 1 1 d U . .
O2B O -0.0826(3) 0.6198(3) -0.6603(2) 0.0318(9) Uani 1 1 d U . .
O3B O -0.1900(3) 0.7622(3) -0.6630(2) 0.0352(8) Uani 1 1 d U . .
O4B O 0.1747(3) 0.7646(2) -0.8783(2) 0.0257(7) Uani 1 1 d U . .
O5B O 0.3355(3) 0.6867(3) -0.9257(3) 0.0390(9) Uani 1 1 d U . .
O6B O 0.2488(3) 0.6154(3) -0.7765(2) 0.0340(9) Uani 1 1 d U . .
O7B O 0.0792(3) 0.9541(2) -0.9489(2) 0.0213(7) Uani 1 1 d U . .
O8B O 0.1305(3) 1.0829(2) -1.0880(2) 0.0225(8) Uani 1 1 d U . .
O9B O 0.2417(3) 1.0173(2) -0.9931(2) 0.0267(8) Uani 1 1 d U . .
N1B N -0.0407(3) 0.8245(3) -1.0281(3) 0.0246(8) Uani 1 1 d U . .
N2B N -0.1149(3) 0.7120(3) -0.8633(3) 0.0246(8) Uani 1 1 d U G .
N3B N 0.0986(4) 0.6672(3) -0.9409(3) 0.0267(8) Uani 1 1 d U H .
N4B N 0.1545(3) 0.8536(3) -1.0554(3) 0.0252(8) Uani 1 1 d U . .
C1B C -0.1181(4) 0.7829(4) -1.0130(4) 0.0281(10) Uani 1 1 d U . .
C2B C -0.1459(5) 0.7781(4) -1.0757(4) 0.0334(11) Uani 1 1 d U . .
H2BA H -0.1989 0.7486 -1.0643 0.040 Uiso 1 1 calc R . .
C3B C -0.0938(5) 0.8174(4) -1.1545(4) 0.0349(11) Uani 1 1 d U . .
H3BA H -0.1119 0.8148 -1.1969 0.042 Uiso 1 1 calc R . .
C4B C -0.0143(5) 0.8612(4) -1.1716(4) 0.0334(11) Uani 1 1 d U . .
H4BA H 0.0210 0.8885 -1.2250 0.040 Uiso 1 1 calc R . .
C5B C 0.0109(4) 0.8631(4) -1.1071(3) 0.0278(9) Uani 1 1 d U . .
C6B C -0.1749(4) 0.7443(4) -0.9256(3) 0.0283(10) Uani 1 1 d U . .
H6BA H -0.2279 0.7903 -0.9157 0.034 Uiso 1 1 calc R . .
H6BB H -0.2048 0.6940 -0.9181 0.034 Uiso 1 1 calc R . .
C7B C -0.0638(4) 0.6186(4) -0.8507(4) 0.0277(10) Uani 1 1 d U . .
H7BA H -0.1117 0.5807 -0.8405 0.033 Uiso 1 1 calc R . .
H7BB H -0.0373 0.5947 -0.8025 0.033 Uiso 1 1 calc R . .
C8B C 0.0187(4) 0.6125(4) -0.9216(4) 0.0292(10) Uani 1 1 d U . .
H8BA H -0.0079 0.6336 -0.9694 0.035 Uiso 1 1 calc R . .
H8BB H 0.0471 0.5497 -0.9092 0.035 Uiso 1 1 calc R . .
C9B C 0.1521(4) 0.6899(4) -1.0290(3) 0.0292(11) Uani 1 1 d U . .
H9BA H 0.1042 0.7049 -1.0612 0.035 Uiso 1 1 calc R . .
H9BB H 0.1962 0.6367 -1.0337 0.035 Uiso 1 1 calc R . .
C10B C 0.2118(4) 0.7683(4) -1.0646(4) 0.0294(11) Uani 1 1 d U . .
H10C H 0.2665 0.7493 -1.0383 0.035 Uiso 1 1 calc R . .
H10D H 0.2394 0.7815 -1.1223 0.035 Uiso 1 1 calc R . .
C11B C 0.0968(4) 0.9069(4) -1.1191(3) 0.0285(10) Uani 1 1 d U . .
H11C H 0.1400 0.9143 -1.1724 0.034 Uiso 1 1 calc R . .
H11D H 0.0728 0.9667 -1.1182 0.034 Uiso 1 1 calc R . .
C12B C -0.1817(4) 0.7128(4) -0.7855(3) 0.0251(10) Uani 1 1 d U . .
H12C H -0.2160 0.6600 -0.7587 0.030 Uiso 1 1 calc R G .
H12D H -0.2307 0.7662 -0.7968 0.030 Uiso 1 1 calc R . .
C13B C -0.2497(8) 0.8458(13) -0.6866(9) 0.0460(17) Uani 0.642(9) 1 d PDU G -1
H13E H -0.2464 0.8695 -0.7447 0.055 Uiso 0.642(9) 1 d PR G -1
H13F H -0.2249 0.8881 -0.6765 0.055 Uiso 0.642(9) 1 d PR G -1
C14B C -0.3536(7) 0.8370(8) -0.6395(7) 0.0555(19) Uani 0.642(9) 1 d PDU G -1
H14E H -0.3910 0.8971 -0.6549 0.067 Uiso 0.642(9) 1 d PR G -1
H14F H -0.3566 0.8137 -0.5815 0.067 Uiso 0.642(9) 1 d PR G -1
C15B C -0.4034(7) 0.7762(8) -0.6562(7) 0.061(2) Uani 0.642(9) 1 d PDU G -1
H15E H -0.3995 0.7991 -0.7144 0.073 Uiso 0.642(9) 1 d PR G -1
H15F H -0.3662 0.7160 -0.6404 0.073 Uiso 0.642(9) 1 d PR G -1
C16B C -0.5070(7) 0.7671(10) -0.6094(9) 0.083(4) Uani 0.642(9) 1 d PDU G -1
H16G H -0.5335 0.7299 -0.6236 0.124 Uiso 0.642(9) 1 calc PR G -1
H16H H -0.5456 0.8259 -0.6224 0.124 Uiso 0.642(9) 1 calc PR G -1
H16I H -0.5091 0.7396 -0.5520 0.124 Uiso 0.642(9) 1 calc PR G -1
C13" C -0.2357(12) 0.852(2) -0.7006(14) 0.042(2) Uani 0.358(9) 1 d PDU G -2
H13G H -0.2094 0.8737 -0.7593 0.050 Uiso 0.358(9) 1 calc PR G -2
H13H H -0.2209 0.8912 -0.6808 0.050 Uiso 0.358(9) 1 calc PR G -2
C14" C -0.3444(11) 0.8548(15) -0.6824(9) 0.054(2) Uani 0.358(9) 1 d PDU G -2
H14G H -0.3578 0.8260 -0.7127 0.065 Uiso 0.358(9) 1 d PR G -2
H14H H -0.3769 0.9167 -0.7004 0.065 Uiso 0.358(9) 1 d PR G -2
C15" C -0.3920(11) 0.8057(15) -0.5902(9) 0.060(3) Uani 0.358(9) 1 d PDU G -2
H15G H -0.3602 0.7434 -0.5724 0.072 Uiso 0.358(9) 1 d PR G -2
H15H H -0.3778 0.8338 -0.5598 0.072 Uiso 0.358(9) 1 d PR G -2
C16" C -0.4981(11) 0.7990(18) -0.5738(13) 0.071(5) Uani 0.358(9) 1 d PDU G -2
H16J H -0.5224 0.7660 -0.5164 0.106 Uiso 0.358(9) 1 calc PR G -2
H16K H -0.5060 0.7680 -0.6040 0.106 Uiso 0.358(9) 1 calc PR G -2
H16L H -0.5346 0.8587 -0.5904 0.106 Uiso 0.358(9) 1 calc PR G -2
C17B C 0.1655(4) 0.6105(4) -0.8848(4) 0.0305(11) Uani 1 1 d U . .
H17C H 0.2136 0.5716 -0.9092 0.037 Uiso 1 1 calc R H .
H17D H 0.1267 0.5716 -0.8342 0.037 Uiso 1 1 calc R . .
C18B C 0.4106(8) 0.6083(8) -0.9261(7) 0.047(2) Uani 0.557(8) 1 d PDU H -1
H18C H 0.3810 0.5618 -0.9260 0.057 Uiso 0.557(8) 1 d PR H -1
H18D H 0.4362 0.5832 -0.8773 0.057 Uiso 0.557(8) 1 d PR H -1
C19B C 0.4919(9) 0.6351(8) -1.0004(8) 0.067(2) Uani 0.557(8) 1 d PDU H -1
H19C H 0.4682 0.6507 -1.0486 0.080 Uiso 0.557(8) 1 d PR H -1
H19D H 0.5437 0.5840 -0.9966 0.080 Uiso 0.557(8) 1 d PR H -1
C20B C 0.5381(10) 0.7157(8) -1.0098(8) 0.074(3) Uani 0.557(8) 1 d PDU H -1
H20C H 0.4863 0.7670 -1.0149 0.089 Uiso 0.557(8) 1 d PR H -1
H20D H 0.5593 0.7005 -0.9605 0.089 Uiso 0.557(8) 1 d PR H -1
C21B C 0.6207(10) 0.7430(11) -1.0827(9) 0.090(4) Uani 0.557(8) 1 d PDU H -1
H21D H 0.6508 0.7875 -1.0814 0.135 Uiso 0.557(8) 1 calc PR H -1
H21E H 0.5959 0.7681 -1.1313 0.135 Uiso 0.557(8) 1 calc PR H -1
H21F H 0.6688 0.6910 -1.0827 0.135 Uiso 0.557(8) 1 calc PR H -1
C18" C 0.4261(13) 0.6226(11) -0.9013(8) 0.051(2) Uani 0.443(8) 1 d PDU H -2
H18E H 0.4730 0.6548 -0.9005 0.061 Uiso 0.443(8) 1 d PR H -2
H18F H 0.4091 0.5746 -0.8479 0.061 Uiso 0.443(8) 1 d PR H -2
C19" C 0.4681(12) 0.5845(8) -0.9650(8) 0.058(2) Uani 0.443(8) 1 d PDU H -2
H19E H 0.4168 0.5593 -0.9688 0.069 Uiso 0.443(8) 1 d PR H -2
H19F H 0.5210 0.5357 -0.9492 0.069 Uiso 0.443(8) 1 d PR H -2
C20" C 0.5084(11) 0.6561(11) -1.0509(7) 0.069(3) Uani 0.443(8) 1 d PDU H -2
H20E H 0.5277 0.6293 -1.0911 0.082 Uiso 0.443(8) 1 d PR H -2
H20F H 0.4561 0.7058 -1.0660 0.082 Uiso 0.443(8) 1 d PR H -2
C21" C 0.5946(12) 0.6928(13) -1.0542(13) 0.086(4) Uani 0.443(8) 1 d PDU H -2
H21G H 0.6087 0.7438 -1.1050 0.128 Uiso 0.443(8) 1 calc PR H -2
H21H H 0.6509 0.6467 -1.0501 0.128 Uiso 0.443(8) 1 calc PR H -2
H21I H 0.5795 0.7114 -1.0096 0.128 Uiso 0.443(8) 1 calc PR H -2
C22B C 0.2237(4) 0.9094(4) -1.0608(3) 0.0268(10) Uani 1 1 d U . .
H22C H 0.2577 0.9380 -1.1174 0.032 Uiso 1 1 calc R . .
H22D H 0.2728 0.8706 -1.0301 0.032 Uiso 1 1 calc R . .
C23B C 0.2745(4) 0.9497(4) -0.9193(4) 0.0328(11) Uani 1 1 d U . .
H23C H 0.2487 0.8936 -0.9017 0.039 Uiso 1 1 calc R . .
H23D H 0.2492 0.9714 -0.8756 0.039 Uiso 1 1 calc R . .
C24B C 0.3856(4) 0.9324(4) -0.9366(4) 0.0333(12) Uani 1 1 d U . .
H24C H 0.4102 0.9852 -0.9437 0.040 Uiso 1 1 calc R . .
H24D H 0.4108 0.9234 -0.9874 0.040 Uiso 1 1 calc R . .
C25B C 0.4242(5) 0.8499(4) -0.8687(4) 0.0409(14) Uani 1 1 d U . .
H25C H 0.3928 0.8559 -0.8169 0.049 Uiso 1 1 calc R . .
H25D H 0.4055 0.7963 -0.8658 0.049 Uiso 1 1 calc R . .
C26B C 0.5346(5) 0.8372(5) -0.8801(5) 0.061(2) Uani 1 1 d U . .
H26D H 0.5539 0.7848 -0.8352 0.092 Uiso 1 1 calc R . .
H26E H 0.5538 0.8896 -0.8821 0.092 Uiso 1 1 calc R . .
H26F H 0.5664 0.8291 -0.9303 0.092 Uiso 1 1 calc R . .

loop_
_atom_site_aniso_label
_atom_site_aniso_U_11
_atom_site_aniso_U_22
_atom_site_aniso_U_33
_atom_site_aniso_U_23
_atom_site_aniso_U_13
_atom_site_aniso_U_12
O1W 0.043(3) 0.042(3) 0.026(2) -0.003(2) -0.004(2) 0.006(2)
O2W 0.037(3) 0.040(3) 0.046(3) -0.003(2) -0.012(2) -0.003(2)
O3W 0.028(2) 0.056(3) 0.050(3) -0.030(2) -0.013(2) 0.008(2)
O4W 0.040(3) 0.051(3) 0.033(3) 0.017(2) -0.014(2) -0.016(2)
O5W 0.032(2) 0.064(3) 0.045(3) -0.032(2) -0.008(2) -0.010(2)
O6W 0.034(2) 0.047(3) 0.021(2) -0.0079(19) -0.0064(18) -0.011(2)
O7W 0.038(2) 0.037(2) 0.028(2) 0.0009(19) -0.0113(19) -0.015(2)
O8W 0.051(4) 0.069(6) 0.041(4) 0.015(3) 0.005(3) 0.031(4)
O8WA 0.046(6) 0.061(8) 0.032(7) 0.003(6) 0.001(6) 0.026(6)
O9WA 0.037(3) 0.047(4) 0.067(4) -0.008(3) -0.011(3) -0.008(3)
O9WB 0.031(5) 0.036(5) 0.059(6) -0.013(5) -0.016(5) -0.011(5)
O9WC 0.027(5) 0.044(5) 0.061(6) -0.010(5) -0.011(5) -0.006(5)
Eu1A 0.01840(14) 0.00981(13) 0.01415(14) -0.00231(10) -0.00511(10) -0.00195(10)
P1A 0.0232(7) 0.0318(8) 0.0244(8) 0.0026(6) -0.0097(6) -0.0011(6)
P2A 0.0221(7) 0.0144(7) 0.0172(7) -0.0020(5) -0.0070(5) -0.0040(5)
P3A 0.0176(6) 0.0138(6) 0.0174(6) -0.0029(5) -0.0055(5) -0.0037(5)
O1A 0.0247(17) 0.0301(19) 0.0193(17) -0.0033(15) -0.0094(14) -0.0008(14)
O2A 0.032(2) 0.042(2) 0.038(2) 0.015(2) -0.0122(19) -0.0075(19)
O3A 0.0297(18) 0.0420(18) 0.0295(19) -0.0025(15) -0.0161(15) -0.0035(15)
O4A 0.0247(16) 0.0150(15) 0.0151(15) -0.0039(13) -0.0037(13) -0.0053(13)
O5A 0.026(2) 0.0222(19) 0.0193(17) -0.0016(15) -0.0084(15) -0.0042(16)
O6A 0.0257(16) 0.0157(16) 0.0224(17) -0.0001(14) -0.0090(14) -0.0063(13)
O7A 0.0190(16) 0.0131(15) 0.0189(17) -0.0042(13) -0.0062(13) -0.0038(12)
O8A 0.0219(16) 0.0264(18) 0.0192(16) -0.0071(14) -0.0027(13) -0.0031(14)
O9A 0.0219(17) 0.0116(16) 0.0181(16) -0.0012(13) -0.0076(13) -0.0021(13)
N1A 0.0326(18) 0.0172(19) 0.0205(17) -0.0067(15) -0.0002(14) -0.0105(15)
N2A 0.0242(17) 0.0152(18) 0.0299(18) -0.0069(15) -0.0025(15) -0.0023(14)
N3A 0.0303(18) 0.0141(16) 0.0228(18) -0.0068(14) -0.0023(15) -0.0057(14)
N4A 0.0278(17) 0.0145(16) 0.0162(16) -0.0011(14) -0.0063(14) -0.0095(14)
C1A 0.033(2) 0.021(2) 0.0291(19) -0.0128(18) 0.0018(17) -0.0110(18)
C2A 0.042(3) 0.032(3) 0.032(2) -0.017(2) 0.0060(19) -0.015(2)
C3A 0.048(3) 0.037(3) 0.026(2) -0.015(2) 0.003(2) -0.017(2)
C4A 0.046(2) 0.031(2) 0.022(2) -0.010(2) -0.004(2) -0.017(2)
C5A 0.037(2) 0.022(2) 0.0159(18) -0.0051(17) -0.0045(16) -0.0147(17)
C6A 0.029(2) 0.019(2) 0.032(2) -0.0115(19) 0.0029(18) -0.0063(19)
C7A 0.029(2) 0.012(2) 0.037(2) -0.0063(19) 0.002(2) -0.0022(17)
C8A 0.032(2) 0.014(2) 0.034(2) -0.0087(19) 0.0027(19) -0.0053(18)
C9A 0.042(2) 0.019(2) 0.023(2) -0.0071(19) -0.0068(19) -0.0118(18)
C10A 0.036(2) 0.018(2) 0.023(2) -0.0036(18) -0.0092(19) -0.0140(17)
C11A 0.034(2) 0.022(2) 0.0145(19) -0.0028(17) -0.0080(17) -0.0129(18)
C12A 0.020(2) 0.019(2) 0.033(2) -0.003(2) -0.0063(19) 0.0009(19)
C13A 0.035(2) 0.040(2) 0.033(3) -0.013(2) -0.015(2) -0.003(2)
C14A 0.037(3) 0.044(3) 0.041(3) -0.011(3) -0.016(3) -0.006(2)
C15A 0.036(3) 0.046(4) 0.049(4) -0.013(3) -0.017(3) -0.007(3)
C16A 0.042(4) 0.064(6) 0.062(6) -0.016(6) -0.019(4) -0.014(5)
C13' 0.035(3) 0.041(2) 0.034(3) -0.012(3) -0.016(3) -0.004(2)
C14' 0.038(3) 0.045(3) 0.042(3) -0.011(3) -0.018(3) -0.007(2)
C15' 0.041(3) 0.048(4) 0.048(4) -0.011(4) -0.014(3) -0.005(3)
C16' 0.043(4) 0.071(7) 0.061(7) -0.008(7) -0.010(5) -0.013(6)
C17A 0.027(2) 0.013(2) 0.022(2) -0.0014(18) -0.0066(18) -0.0061(18)
C18A 0.031(2) 0.020(2) 0.037(3) 0.002(2) -0.010(2) -0.0115(19)
C19A 0.033(2) 0.027(3) 0.046(3) -0.003(2) -0.014(2) -0.011(2)
C20A 0.042(3) 0.040(3) 0.056(3) -0.015(3) -0.020(3) -0.010(3)
C21A 0.052(4) 0.064(5) 0.086(5) -0.040(4) -0.035(4) -0.004(4)
C22A 0.025(2) 0.017(2) 0.016(2) -0.0002(18) -0.0083(18) -0.0066(18)
C23A 0.040(3) 0.060(3) 0.022(2) -0.012(2) -0.003(2) -0.008(3)
C24A 0.057(3) 0.111(4) 0.040(3) -0.012(3) 0.004(3) -0.032(3)
C25A 0.046(3) 0.138(5) 0.062(4) 0.002(4) 0.006(3) -0.029(4)
C26A 0.063(5) 0.159(8) 0.087(6) -0.041(6) 0.030(5) -0.050(6)
Eu1B 0.02512(16) 0.01060(14) 0.01497(14) -0.00272(11) -0.00477(11) -0.00303(11)
P1B 0.0279(8) 0.0188(7) 0.0202(7) -0.0018(6) -0.0053(6) -0.0061(6)
P2B 0.0294(8) 0.0180(7) 0.0257(8) -0.0020(6) -0.0066(6) -0.0007(6)
P3B 0.0236(7) 0.0157(7) 0.0207(7) -0.0045(6) -0.0038(6) -0.0025(5)
O1B 0.0327(18) 0.0247(18) 0.0169(15) -0.0034(14) -0.0055(13) -0.0119(15)
O2B 0.037(2) 0.0221(19) 0.023(2) 0.0042(16) -0.0079(17) -0.0058(16)
O3B 0.0370(19) 0.0372(19) 0.0313(19) -0.0148(16) -0.0083(15) -0.0020(15)
O4B 0.0274(17) 0.0214(17) 0.0250(18) -0.0065(15) -0.0088(14) 0.0009(14)
O5B 0.0347(18) 0.0261(19) 0.038(2) -0.0056(16) 0.0021(16) 0.0000(15)
O6B 0.032(2) 0.028(2) 0.027(2) 0.0032(17) -0.0102(17) -0.0010(17)
O7B 0.0248(17) 0.0170(16) 0.0203(17) -0.0073(13) -0.0010(13) -0.0053(13)
O8B 0.0290(19) 0.0165(17) 0.0179(17) -0.0046(14) -0.0030(14) -0.0035(14)
O9B 0.0283(17) 0.0205(17) 0.0259(18) -0.0023(14) -0.0072(14) -0.0058(14)
N1B 0.036(2) 0.0164(19) 0.0240(17) -0.0089(16) -0.0118(15) 0.0005(15)
N2B 0.0295(18) 0.0161(18) 0.0302(17) -0.0094(15) -0.0092(15) -0.0028(14)
N3B 0.0362(19) 0.0159(17) 0.0256(19) -0.0084(15) -0.0054(15) -0.0012(15)
N4B 0.0332(19) 0.0162(17) 0.0210(17) -0.0057(14) -0.0044(14) -0.0004(15)
C1B 0.038(2) 0.019(2) 0.0310(19) -0.0108(18) -0.0145(18) -0.0002(18)
C2B 0.047(3) 0.023(2) 0.038(2) -0.013(2) -0.023(2) 0.000(2)
C3B 0.055(3) 0.023(2) 0.033(2) -0.012(2) -0.025(2) 0.003(2)
C4B 0.050(3) 0.023(2) 0.028(2) -0.009(2) -0.017(2) 0.004(2)
C5B 0.041(2) 0.019(2) 0.0228(19) -0.0092(17) -0.0099(17) 0.0018(18)
C6B 0.034(2) 0.021(2) 0.033(2) -0.0094(19) -0.0128(18) -0.0053(18)
C7B 0.035(2) 0.013(2) 0.033(2) -0.0065(19) -0.0075(19) -0.0056(17)
C8B 0.040(2) 0.014(2) 0.031(2) -0.0088(19) -0.0069(19) -0.0031(18)
C9B 0.038(3) 0.018(2) 0.026(2) -0.0092(18) -0.0035(19) 0.0017(19)
C10B 0.035(2) 0.017(2) 0.025(2) -0.0070(18) -0.0013(19) 0.0038(18)
C11B 0.043(2) 0.018(2) 0.021(2) -0.0059(18) -0.0077(18) -0.0002(18)
C12B 0.027(2) 0.019(2) 0.029(2) -0.008(2) -0.0058(18) -0.0059(19)
C13B 0.045(3) 0.045(3) 0.042(3) -0.019(3) -0.008(3) 0.003(2)
C14B 0.045(3) 0.054(4) 0.046(4) -0.012(3) -0.005(3) 0.006(3)
C15B 0.047(3) 0.059(4) 0.056(4) -0.011(3) -0.005(3) -0.002(3)
C16B 0.052(5) 0.079(7) 0.079(7) -0.002(6) -0.006(5) -0.010(5)
C13" 0.044(3) 0.042(3) 0.039(4) -0.020(3) -0.008(3) 0.001(3)
C14" 0.045(3) 0.052(3) 0.049(4) -0.014(3) -0.007(3) 0.003(3)
C15" 0.047(3) 0.058(4) 0.053(4) -0.011(4) -0.005(3) 0.001(3)
C16" 0.052(5) 0.071(8) 0.064(8) -0.005(7) -0.011(6) -0.010(6)
C17B 0.037(3) 0.018(2) 0.030(2) -0.007(2) -0.006(2) 0.0013(19)
C18B 0.041(3) 0.032(3) 0.049(4) -0.013(3) 0.004(3) 0.006(3)
C19B 0.050(3) 0.043(4) 0.063(4) -0.007(3) 0.015(3) 0.007(3)
C20B 0.054(4) 0.049(4) 0.075(5) -0.007(4) 0.009(4) 0.004(3)
C21B 0.053(6) 0.066(7) 0.095(7) 0.002(6) 0.004(5) -0.005(5)
C18" 0.038(3) 0.033(3) 0.052(4) -0.006(3) 0.004(3) 0.005(3)
C19" 0.045(3) 0.041(4) 0.057(4) -0.011(3) 0.006(3) 0.006(3)
C20" 0.051(4) 0.051(4) 0.062(4) -0.008(4) 0.009(4) 0.008(3)
C21" 0.047(6) 0.069(7) 0.076(7) 0.010(6) 0.012(5) -0.005(5)
C22B 0.029(2) 0.019(2) 0.023(2) -0.0049(19) -0.0011(19) -0.0014(19)
C23B 0.035(2) 0.033(3) 0.027(2) -0.004(2) -0.0104(19) -0.008(2)
C24B 0.034(2) 0.030(3) 0.033(3) -0.006(2) -0.012(2) -0.008(2)
C25B 0.040(3) 0.033(3) 0.047(3) -0.006(2) -0.019(2) -0.007(2)
C26B 0.045(3) 0.048(4) 0.080(5) -0.006(4) -0.034(4) -0.001(3)

loop_
_atom_type_symbol
_atom_type_description
_atom_type_scat_dispersion_real
_atom_type_scat_dispersion_imag
_atom_type_scat_source
C C 0.0033 0.0016 'International Tables Vol C Tables 4.2.6.8 and 6.1.1.4'
H H 0.0000 0.0000 'International Tables Vol C Tables 4.2.6.8 and 6.1.1.4'
N N 0.0061 0.0033 'International Tables Vol C Tables 4.2.6.8 and 6.1.1.4'
O O 0.0106 0.0060 'International Tables Vol C Tables 4.2.6.8 and 6.1.1.4'
P P 0.1023 0.0942 'International Tables Vol C Tables 4.2.6.8 and 6.1.1.4'
Eu Eu -0.1578 3.6682 'International Tables Vol C Tables 4.2.6.8 and 6.1.1.4'

loop_
_geom_angle_atom_site_label_1
_geom_angle_atom_site_label_2
_geom_angle_atom_site_label_3
_geom_angle
_geom_angle_site_symmetry_1
_geom_angle_site_symmetry_3
_geom_angle_publ_flag
O1A Eu1A O7A 102.29(13) . . ?
O1A Eu1A O4A 81.65(13) . . ?
O7A Eu1A O4A 78.91(12) . . ?
O1A Eu1A O9A 83.43(12) . 2_574 ?
O7A Eu1A O9A 77.88(12) . 2_574 ?
O4A Eu1A O9A 148.94(12) . 2_574 ?
O1A Eu1A N1A 135.90(14) . . ?
O7A Eu1A N1A 110.63(13) . . ?
O4A Eu1A N1A 132.12(13) . . ?
O9A Eu1A N1A 75.95(12) 2_574 . ?
O1A Eu1A N2A 71.27(14) . . ?
O7A Eu1A N2A 152.43(12) . . ?
O4A Eu1A N2A 124.80(13) . . ?
O9A Eu1A N2A 74.78(13) 2_574 . ?
N1A Eu1A N2A 65.89(15) . . ?
O1A Eu1A N4A 155.95(13) . . ?
O7A Eu1A N4A 72.32(12) . . ?
O4A Eu1A N4A 74.32(13) . . ?
O9A Eu1A N4A 117.09(12) 2_574 . ?
N1A Eu1A N4A 65.45(14) . . ?
N2A Eu1A N4A 124.07(14) . . ?
O1A Eu1A N3A 103.27(14) . . ?
O7A Eu1A N3A 136.78(13) . . ?
O4A Eu1A N3A 71.08(13) . . ?
O9A Eu1A N3A 139.23(13) 2_574 . ?
N1A Eu1A N3A 71.61(13) . . ?
N2A Eu1A N3A 69.84(14) . . ?
N4A Eu1A N3A 70.12(13) . . ?
O1A Eu1A P3A 101.70(10) . 2_574 ?
O7A Eu1A P3A 69.42(9) . 2_574 ?
O4A Eu1A P3A 148.18(9) . 2_574 ?
O9A Eu1A P3A 18.89(8) 2_574 2_574 ?
N1A Eu1A P3A 65.53(10) . 2_574 ?
N2A Eu1A P3A 85.36(10) . 2_574 ?
N4A Eu1A P3A 98.20(9) . 2_574 ?
N3A Eu1A P3A 136.38(10) . 2_574 ?
O2A P1A O1A 117.5(2) . . ?
O2A P1A O3A 106.6(3) . . ?
O1A P1A O3A 109.7(2) . . ?
O2A P1A C12A 112.7(3) . . ?
O1A P1A C12A 104.7(2) . . ?
O3A P1A C12A 104.9(2) . . ?
O5A P2A O4A 119.8(2) . . ?
O5A P2A O6A 110.6(2) . . ?
O4A P2A O6A 104.26(19) . . ?
O5A P2A C17A 108.7(2) . . ?
O4A P2A C17A 105.1(2) . . ?
O6A P2A C17A 107.8(2) . . ?
O9A P3A O7A 116.8(2) . . ?
O9A P3A O8A 106.1(2) . . ?
O7A P3A O8A 111.5(2) . . ?
O9A P3A C22A 111.1(2) . . ?
O7A P3A C22A 106.6(2) . . ?
O8A P3A C22A 104.2(2) . . ?
O9A P3A Eu1A 31.05(13) . 2_574 ?
O7A P3A Eu1A 86.99(14) . 2_574 ?
O8A P3A Eu1A 112.55(15) . 2_574 ?
C22A P3A Eu1A 132.69(17) . 2_574 ?
P1A O1A Eu1A 128.8(2) . . ?
C13' O3A C13A 1.1(11) . . ?
C13' O3A P1A 121.1(9) . . ?
C13A O3A P1A 122.1(7) . . ?
P2A O4A Eu1A 127.4(2) . . ?
C18A O6A P2A 119.5(3) . . ?
P3A O7A Eu1A 125.36(19) . . ?
C23A O8A P3A 121.0(4) . . ?
P3A O9A Eu1A 130.06(19) . 2_574 ?
C1A N1A C5A 119.1(5) . . ?
C1A N1A Eu1A 121.2(4) . . ?
C5A N1A Eu1A 119.4(3) . . ?
C6A N2A C12A 108.4(4) . . ?
C6A N2A C7A 111.0(4) . . ?
C12A N2A C7A 109.1(4) . . ?
C6A N2A Eu1A 111.9(3) . . ?
C12A N2A Eu1A 109.6(3) . . ?
C7A N2A Eu1A 106.8(3) . . ?
C17A N3A C8A 107.0(4) . . ?
C17A N3A C9A 110.8(4) . . ?
C8A N3A C9A 109.3(4) . . ?
C17A N3A Eu1A 108.8(3) . . ?
C8A N3A Eu1A 110.6(3) . . ?
C9A N3A Eu1A 110.3(3) . . ?
C11A N4A C10A 111.9(4) . . ?
C11A N4A C22A 109.2(4) . . ?
C10A N4A C22A 108.7(4) . . ?
C11A N4A Eu1A 107.4(3) . . ?
C10A N4A Eu1A 110.5(3) . . ?
C22A N4A Eu1A 109.1(3) . . ?
N1A C1A C2A 121.7(6) . . ?
N1A C1A C6A 117.7(5) . . ?
C2A C1A C6A 120.6(5) . . ?
C3A C2A C1A 118.6(6) . . ?
C4A C3A C2A 120.0(6) . . ?
C3A C4A C5A 119.2(6) . . ?
N1A C5A C4A 121.3(5) . . ?
N1A C5A C11A 116.1(4) . . ?
C4A C5A C11A 122.5(5) . . ?
N2A C6A C1A 114.6(5) . . ?
N2A C7A C8A 112.8(5) . . ?
N3A C8A C7A 111.9(5) . . ?
N3A C9A C10A 114.5(4) . . ?
N4A C10A C9A 115.2(4) . . ?
C5A C11A N4A 112.4(4) . . ?
N2A C12A P1A 112.3(4) . . ?
O3A C13A C14A 111.0(19) . . ?
C13A C14A C15A 113.7(7) . . ?
C16A C15A C14A 114.3(6) . . ?
O3A C13' C14' 109(3) . . ?
C13' C14' C15' 113.7(8) . . ?
C16' C15' C14' 113.5(7) . . ?
N3A C17A P2A 116.0(3) . . ?
O6A C18A C19A 109.0(4) . . ?
C18A C19A C20A 114.0(6) . . ?
C19A C20A C21A 112.3(6) . . ?
N4A C22A P3A 111.2(3) . . ?
C24A C23A O8A 111.9(6) . . ?
C25A C24A C23A 133.2(9) . . ?
C24A C25A C26A 129.6(11) . . ?
O1B Eu1B O7B 102.72(12) . . ?
O1B Eu1B O4B 81.35(13) . . ?
O7B Eu1B O4B 78.68(13) . . ?
O1B Eu1B O8B 83.14(13) . 2_573 ?
O7B Eu1B O8B 80.28(12) . 2_573 ?
O4B Eu1B O8B 150.32(13) . 2_573 ?
O1B Eu1B N1B 135.61(14) . . ?
O7B Eu1B N1B 110.90(13) . . ?
O4B Eu1B N1B 132.31(14) . . ?
O8B Eu1B N1B 75.13(13) 2_573 . ?
O1B Eu1B N2B 70.94(13) . . ?
O7B Eu1B N2B 155.47(13) . . ?
O4B Eu1B N2B 122.12(13) . . ?
O8B Eu1B N2B 75.47(13) 2_573 . ?
N1B Eu1B N2B 66.37(14) . . ?
O1B Eu1B N4B 156.07(14) . . ?
O7B Eu1B N4B 71.32(13) . . ?
O4B Eu1B N4B 74.77(14) . . ?
O8B Eu1B N4B 117.45(13) 2_573 . ?
N1B Eu1B N4B 65.73(15) . . ?
N2B Eu1B N4B 123.77(14) . . ?
O1B Eu1B N3B 104.76(14) . . ?
O7B Eu1B N3B 134.66(13) . . ?
O4B Eu1B N3B 70.74(14) . . ?
O8B Eu1B N3B 138.10(13) 2_573 . ?
N1B Eu1B N3B 70.85(14) . . ?
N2B Eu1B N3B 68.98(14) . . ?
N4B Eu1B N3B 68.90(14) . . ?
O1B Eu1B P3B 101.38(10) . 2_573 ?
O7B Eu1B P3B 70.10(9) . 2_573 ?
O4B Eu1B P3B 148.53(9) . 2_573 ?
O8B Eu1B P3B 19.34(9) 2_573 2_573 ?
N1B Eu1B P3B 65.85(10) . 2_573 ?
N2B Eu1B P3B 87.61(10) . 2_573 ?
N4B Eu1B P3B 98.22(10) . 2_573 ?
N3B Eu1B P3B 136.19(10) . 2_573 ?
O2B P1B O1B 117.2(2) . . ?
O2B P1B O3B 106.6(2) . . ?
O1B P1B O3B 110.2(2) . . ?
O2B P1B C12B 113.1(2) . . ?
O1B P1B C12B 104.1(2) . . ?
O3B P1B C12B 105.1(2) . . ?
O6B P2B O4B 120.2(2) . . ?
O6B P2B O5B 110.3(2) . . ?
O4B P2B O5B 104.7(2) . . ?
O6B P2B C17B 108.2(3) . . ?
O4B P2B C17B 105.2(2) . . ?
O5B P2B C17B 107.8(3) . . ?
O8B P3B O7B 116.7(2) . . ?
O8B P3B O9B 106.1(2) . . ?
O7B P3B O9B 111.2(2) . . ?
O8B P3B C22B 111.0(2) . . ?
O7B P3B C22B 106.2(2) . . ?
O9B P3B C22B 105.1(2) . . ?
O8B P3B Eu1B 31.45(14) . 2_573 ?
O7B P3B Eu1B 86.08(15) . 2_573 ?
O9B P3B Eu1B 114.38(15) . 2_573 ?
C22B P3B Eu1B 130.89(19) . 2_573 ?
P1B O1B Eu1B 129.8(2) . . ?
C13B O3B C13" 11.1(9) . . ?
C13B O3B P1B 129.7(6) . . ?
C13" O3B P1B 120.0(9) . . ?
P2B O4B Eu1B 129.0(2) . . ?
C18B O5B C18" 27.7(7) . . ?
C18B O5B P2B 119.5(4) . . ?
C18" O5B P2B 117.9(6) . . ?
P3B O7B Eu1B 127.0(2) . . ?
P3B O8B Eu1B 129.2(2) . 2_573 ?
C23B O9B P3B 118.9(3) . . ?
C1B N1B C5B 118.8(5) . . ?
C1B N1B Eu1B 121.5(4) . . ?
C5B N1B Eu1B 119.4(4) . . ?
C12B N2B C7B 109.5(4) . . ?
C12B N2B C6B 108.5(4) . . ?
C7B N2B C6B 110.7(4) . . ?
C12B N2B Eu1B 110.2(3) . . ?
C7B N2B Eu1B 108.0(3) . . ?
C6B N2B Eu1B 110.1(3) . . ?
C17B N3B C8B 107.0(4) . . ?
C17B N3B C9B 111.6(4) . . ?
C8B N3B C9B 108.5(4) . . ?
C17B N3B Eu1B 108.7(3) . . ?
C8B N3B Eu1B 110.4(3) . . ?
C9B N3B Eu1B 110.6(3) . . ?
C22B N4B C11B 109.3(4) . . ?
C22B N4B C10B 109.1(4) . . ?
C11B N4B C10B 112.0(4) . . ?
C22B N4B Eu1B 109.5(3) . . ?
C11B N4B Eu1B 105.1(3) . . ?
C10B N4B Eu1B 111.7(3) . . ?
N1B C1B C2B 121.5(6) . . ?
N1B C1B C6B 117.0(5) . . ?
C2B C1B C6B 121.5(5) . . ?
C3B C2B C1B 119.0(6) . . ?
C2B C3B C4B 120.6(5) . . ?
C5B C4B C3B 118.1(6) . . ?
N1B C5B C4B 122.0(6) . . ?
N1B C5B C11B 115.9(5) . . ?
C4B C5B C11B 122.1(5) . . ?
N2B C6B C1B 114.9(5) . . ?
N2B C7B C8B 114.1(5) . . ?
C7B C8B N3B 112.8(4) . . ?
N3B C9B C10B 114.0(5) . . ?
N4B C10B C9B 114.7(5) . . ?
N4B C11B C5B 112.7(4) . . ?
N2B C12B P1B 111.4(4) . . ?
O3B C13B C14B 110.7(11) . . ?
C13B C14B C15B 113.8(7) . . ?
C16B C15B C14B 114.0(7) . . ?
O3B C13" C14" 110.7(17) . . ?
C13" C14" C15" 113.9(7) . . ?
C16" C15" C14" 113.5(7) . . ?
N3B C17B P2B 116.1(4) . . ?
O5B C18B C19B 110.3(9) . . ?
C18B C19B C20B 112.5(7) . . ?
C21B C20B C19B 113.7(7) . . ?
C19" C18" O5B 104.9(12) . . ?
C18" C19" C20" 113.3(7) . . ?
C21" C20" C19" 113.1(7) . . ?
N4B C22B P3B 112.0(4) . . ?
O9B C23B C24B 110.2(5) . . ?
C23B C24B C25B 112.7(5) . . ?
C26B C25B C24B 113.7(6) . . ?

loop_
_geom_bond_atom_site_label_1
_geom_bond_atom_site_label_2
_geom_bond_distance
_geom_bond_site_symmetry_2
_geom_bond_publ_flag
Eu1A O1A 2.298(4) . ?
Eu1A O7A 2.351(3) . ?
Eu1A O4A 2.352(3) . ?
Eu1A O9A 2.386(3) 2_574 ?
Eu1A N1A 2.549(4) . ?
Eu1A N2A 2.626(4) . ?
Eu1A N4A 2.633(4) . ?
Eu1A N3A 2.644(4) . ?
Eu1A P3A 3.5403(16) 2_574 ?
P1A O2A 1.480(4) . ?
P1A O1A 1.516(4) . ?
P1A O3A 1.604(4) . ?
P1A C12A 1.820(6) . ?
P2A O5A 1.489(4) . ?
P2A O4A 1.510(4) . ?
P2A O6A 1.601(4) . ?
P2A C17A 1.827(5) . ?
P3A O9A 1.498(3) . ?
P3A O7A 1.506(3) . ?
P3A O8A 1.591(4) . ?
P3A C22A 1.819(5) . ?
P3A Eu1A 3.5403(16) 2_574 ?
O3A C13' 1.42(5) . ?
O3A C13A 1.45(4) . ?
O6A C18A 1.463(6) . ?
O8A C23A 1.456(7) . ?
O9A Eu1A 2.386(3) 2_574 ?
N1A C1A 1.336(7) . ?
N1A C5A 1.365(7) . ?
N2A C6A 1.488(7) . ?
N2A C12A 1.489(7) . ?
N2A C7A 1.497(7) . ?
N3A C17A 1.497(7) . ?
N3A C8A 1.501(7) . ?
N3A C9A 1.503(7) . ?
N4A C11A 1.494(6) . ?
N4A C10A 1.495(6) . ?
N4A C22A 1.497(7) . ?
C1A C2A 1.407(8) . ?
C1A C6A 1.499(8) . ?
C2A C3A 1.377(9) . ?
C3A C4A 1.375(9) . ?
C4A C5A 1.388(8) . ?
C5A C11A 1.489(8) . ?
C7A C8A 1.519(8) . ?
C9A C10A 1.513(8) . ?
C13A C14A 1.487(6) . ?
C14A C15A 1.553(9) . ?
C15A C16A 1.486(6) . ?
C13' C14' 1.486(6) . ?
C14' C15' 1.559(9) . ?
C15' C16' 1.486(6) . ?
C18A C19A 1.507(8) . ?
C19A C20A 1.513(9) . ?
C20A C21A 1.516(9) . ?
C23A C24A 1.446(10) . ?
C24A C25A 1.275(12) . ?
C25A C26A 1.456(11) . ?
Eu1B O1B 2.283(4) . ?
Eu1B O7B 2.341(3) . ?
Eu1B O4B 2.345(4) . ?
Eu1B O8B 2.372(4) 2_573 ?
Eu1B N1B 2.528(4) . ?
Eu1B N2B 2.649(4) . ?
Eu1B N4B 2.669(5) . ?
Eu1B N3B 2.684(4) . ?
Eu1B P3B 3.5221(17) 2_573 ?
P1B O2B 1.487(4) . ?
P1B O1B 1.515(4) . ?
P1B O3B 1.586(4) . ?
P1B C12B 1.832(6) . ?
P2B O6B 1.486(4) . ?
P2B O4B 1.498(4) . ?
P2B O5B 1.603(4) . ?
P2B C17B 1.833(6) . ?
P3B O8B 1.505(4) . ?
P3B O7B 1.514(4) . ?
P3B O9B 1.583(4) . ?
P3B C22B 1.819(6) . ?
P3B Eu1B 3.5221(17) 2_573 ?
O3B C13B 1.398(19) . ?
O3B C13" 1.42(3) . ?
O5B C18B 1.468(13) . ?
O5B C18" 1.511(18) . ?
O8B Eu1B 2.372(4) 2_573 ?
O9B C23B 1.472(7) . ?
N1B C1B 1.350(7) . ?
N1B C5B 1.368(7) . ?
N2B C12B 1.477(7) . ?
N2B C7B 1.487(7) . ?
N2B C6B 1.495(7) . ?
N3B C17B 1.490(7) . ?
N3B C8B 1.503(7) . ?
N3B C9B 1.504(7) . ?
N4B C22B 1.477(7) . ?
N4B C11B 1.487(7) . ?
N4B C10B 1.500(7) . ?
C1B C2B 1.391(8) . ?
C1B C6B 1.505(8) . ?
C2B C3B 1.369(9) . ?
C3B C4B 1.389(9) . ?
C4B C5B 1.380(8) . ?
C5B C11B 1.500(8) . ?
C7B C8B 1.501(8) . ?
C9B C10B 1.524(8) . ?
C13B C14B 1.486(6) . ?
C14B C15B 1.555(9) . ?
C15B C16B 1.482(6) . ?
C13" C14" 1.486(6) . ?
C14" C15" 1.556(9) . ?
C15" C16" 1.485(6) . ?
C18B C19B 1.485(6) . ?
C19B C20B 1.560(9) . ?
C20B C21B 1.483(6) . ?
C18" C19" 1.485(6) . ?
C19" C20" 1.557(9) . ?
C20" C21" 1.489(6) . ?
C23B C24B 1.506(8) . ?
C24B C25B 1.525(8) . ?
C25B C26B 1.508(9) . ?

loop_
_geom_torsion_atom_site_label_1
_geom_torsion_atom_site_label_2
_geom_torsion_atom_site_label_3
_geom_torsion_atom_site_label_4
_geom_torsion
_geom_torsion_site_symmetry_1
_geom_torsion_site_symmetry_2
_geom_torsion_site_symmetry_3
_geom_torsion_site_symmetry_4
_geom_torsion_publ_flag
O2A P1A O1A Eu1A -119.7(3) . . . . ?
O3A P1A O1A Eu1A 118.4(3) . . . . ?
C12A P1A O1A Eu1A 6.3(4) . . . . ?
O7A Eu1A O1A P1A -141.9(3) . . . . ?
O4A Eu1A O1A P1A 141.5(3) . . . . ?
O9A Eu1A O1A P1A -65.8(3) 2_574 . . . ?
N1A Eu1A O1A P1A -3.9(4) . . . . ?
N2A Eu1A O1A P1A 10.3(3) . . . . ?
N4A Eu1A O1A P1A 144.1(3) . . . . ?
N3A Eu1A O1A P1A 73.3(3) . . . . ?
P3A Eu1A O1A P1A -70.7(3) 2_574 . . . ?
O2A P1A O3A C13' -171.2(10) . . . . ?
O1A P1A O3A C13' -43.0(11) . . . . ?
C12A P1A O3A C13' 69.0(11) . . . . ?
O2A P1A O3A C13A -171.9(8) . . . . ?
O1A P1A O3A C13A -43.7(9) . . . . ?
C12A P1A O3A C13A 68.3(8) . . . . ?
O5A P2A O4A Eu1A 111.0(3) . . . . ?
O6A P2A O4A Eu1A -124.6(2) . . . . ?
C17A P2A O4A Eu1A -11.4(3) . . . . ?
O1A Eu1A O4A P2A -84.4(2) . . . . ?
O7A Eu1A O4A P2A 171.2(3) . . . . ?
O9A Eu1A O4A P2A -146.5(2) 2_574 . . . ?
N1A Eu1A O4A P2A 63.3(3) . . . . ?
N2A Eu1A O4A P2A -24.2(3) . . . . ?
N4A Eu1A O4A P2A 96.7(3) . . . . ?
N3A Eu1A O4A P2A 22.8(2) . . . . ?
P3A Eu1A O4A P2A 176.81(12) 2_574 . . . ?
O5A P2A O6A C18A -41.4(5) . . . . ?
O4A P2A O6A C18A -171.4(4) . . . . ?
C17A P2A O6A C18A 77.3(4) . . . . ?
O9A P3A O7A Eu1A -108.9(2) . . . . ?
O8A P3A O7A Eu1A 129.0(2) . . . . ?
C22A P3A O7A Eu1A 15.9(3) . . . . ?
Eu1A P3A O7A Eu1A -118.0(2) 2_574 . . . ?
O1A Eu1A O7A P3A -152.4(2) . . . . ?
O4A Eu1A O7A P3A -73.6(2) . . . . ?
O9A Eu1A O7A P3A 127.2(2) 2_574 . . . ?
N1A Eu1A O7A P3A 57.5(3) . . . . ?
N2A Eu1A O7A P3A 134.6(3) . . . . ?
N4A Eu1A O7A P3A 3.3(2) . . . . ?
N3A Eu1A O7A P3A -27.3(3) . . . . ?
P3A Eu1A O7A P3A 109.6(2) 2_574 . . . ?
O9A P3A O8A C23A -153.2(4) . . . . ?
O7A P3A O8A C23A -25.1(5) . . . . ?
C22A P3A O8A C23A 89.5(5) . . . . ?
Eu1A P3A O8A C23A -121.0(4) 2_574 . . . ?
O7A P3A O9A Eu1A -17.8(3) . . . 2_574 ?
O8A P3A O9A Eu1A 107.1(3) . . . 2_574 ?
C22A P3A O9A Eu1A -140.3(3) . . . 2_574 ?
O1A Eu1A N1A C1A 7.4(5) . . . . ?
O7A Eu1A N1A C1A 143.1(4) . . . . ?
O4A Eu1A N1A C1A -123.3(4) . . . . ?
O9A Eu1A N1A C1A 72.1(4) 2_574 . . . ?
N2A Eu1A N1A C1A -7.3(4) . . . . ?
N4A Eu1A N1A C1A -158.8(4) . . . . ?
N3A Eu1A N1A C1A -82.8(4) . . . . ?
P3A Eu1A N1A C1A 88.8(4) 2_574 . . . ?
O1A Eu1A N1A C5A -179.5(3) . . . . ?
O7A Eu1A N1A C5A -43.8(4) . . . . ?
O4A Eu1A N1A C5A 49.8(4) . . . . ?
O9A Eu1A N1A C5A -114.8(4) 2_574 . . . ?
N2A Eu1A N1A C5A 165.8(4) . . . . ?
N4A Eu1A N1A C5A 14.2(3) . . . . ?
N3A Eu1A N1A C5A 90.2(4) . . . . ?
P3A Eu1A N1A C5A -98.1(4) 2_574 . . . ?
O1A Eu1A N2A C6A -148.4(4) . . . . ?
O7A Eu1A N2A C6A -67.8(5) . . . . ?
O4A Eu1A N2A C6A 146.6(3) . . . . ?
O9A Eu1A N2A C6A -60.3(3) 2_574 . . . ?
N1A Eu1A N2A C6A 20.9(3) . . . . ?
N4A Eu1A N2A C6A 52.4(4) . . . . ?
N3A Eu1A N2A C6A 99.1(3) . . . . ?
P3A Eu1A N2A C6A -44.4(3) 2_574 . . . ?
O1A Eu1A N2A C12A -28.1(3) . . . . ?
O7A Eu1A N2A C12A 52.5(5) . . . . ?
O4A Eu1A N2A C12A -93.1(3) . . . . ?
O9A Eu1A N2A C12A 60.0(3) 2_574 . . . ?
N1A Eu1A N2A C12A 141.2(4) . . . . ?
N4A Eu1A N2A C12A 172.7(3) . . . . ?
N3A Eu1A N2A C12A -140.6(4) . . . . ?
P3A Eu1A N2A C12A 75.9(3) 2_574 . . . ?
O1A Eu1A N2A C7A 89.9(4) . . . . ?
O7A Eu1A N2A C7A 170.5(3) . . . . ?
O4A Eu1A N2A C7A 24.9(4) . . . . ?
O9A Eu1A N2A C7A 178.0(4) 2_574 . . . ?
N1A Eu1A N2A C7A -100.8(4) . . . . ?
N4A Eu1A N2A C7A -69.3(4) . . . . ?
N3A Eu1A N2A C7A -22.6(3) . . . . ?
P3A Eu1A N2A C7A -166.0(3) 2_574 . . . ?
O1A Eu1A N3A C17A 46.8(3) . . . . ?
O7A Eu1A N3A C17A -77.9(4) . . . . ?
O4A Eu1A N3A C17A -29.4(3) . . . . ?
O9A Eu1A N3A C17A 142.2(3) 2_574 . . . ?
N1A Eu1A N3A C17A -178.8(3) . . . . ?
N2A Eu1A N3A C17A 110.9(3) . . . . ?
N4A Eu1A N3A C17A -109.0(3) . . . . ?
P3A Eu1A N3A C17A 170.2(2) 2_574 . . . ?
O1A Eu1A N3A C8A -70.4(4) . . . . ?
O7A Eu1A N3A C8A 164.8(3) . . . . ?
O4A Eu1A N3A C8A -146.6(4) . . . . ?
O9A Eu1A N3A C8A 24.9(4) 2_574 . . . ?
N1A Eu1A N3A C8A 63.9(3) . . . . ?
N2A Eu1A N3A C8A -6.4(3) . . . . ?
N4A Eu1A N3A C8A 133.7(4) . . . . ?
P3A Eu1A N3A C8A 52.9(4) 2_574 . . . ?
O1A Eu1A N3A C9A 168.6(3) . . . . ?
O7A Eu1A N3A C9A 43.8(4) . . . . ?
O4A Eu1A N3A C9A 92.4(3) . . . . ?
O9A Eu1A N3A C9A -96.1(4) 2_574 . . . ?
N1A Eu1A N3A C9A -57.1(3) . . . . ?
N2A Eu1A N3A C9A -127.4(4) . . . . ?
N4A Eu1A N3A C9A 12.7(3) . . . . ?
P3A Eu1A N3A C9A -68.1(4) 2_574 . . . ?
O1A Eu1A N4A C11A 172.2(3) . . . . ?
O7A Eu1A N4A C11A 91.8(3) . . . . ?
O4A Eu1A N4A C11A 174.9(3) . . . . ?
O9A Eu1A N4A C11A 26.0(3) 2_574 . . . ?
N1A Eu1A N4A C11A -31.7(3) . . . . ?
N2A Eu1A N4A C11A -63.4(3) . . . . ?
N3A Eu1A N4A C11A -110.0(3) . . . . ?
P3A Eu1A N4A C11A 26.5(3) 2_574 . . . ?
O1A Eu1A N4A C10A -65.4(5) . . . . ?
O7A Eu1A N4A C10A -145.8(3) . . . . ?
O4A Eu1A N4A C10A -62.8(3) . . . . ?
O9A Eu1A N4A C10A 148.4(3) 2_574 . . . ?
N1A Eu1A N4A C10A 90.6(3) . . . . ?
N2A Eu1A N4A C10A 59.0(4) . . . . ?
N3A Eu1A N4A C10A 12.4(3) . . . . ?
P3A Eu1A N4A C10A 148.9(3) 2_574 . . . ?
O1A Eu1A N4A C22A 54.0(5) . . . . ?
O7A Eu1A N4A C22A -26.4(3) . . . . ?
O4A Eu1A N4A C22A 56.7(3) . . . . ?
O9A Eu1A N4A C22A -92.2(3) 2_574 . . . ?
N1A Eu1A N4A C22A -149.9(3) . . . . ?
N2A Eu1A N4A C22A 178.4(3) . . . . ?
N3A Eu1A N4A C22A 131.8(3) . . . . ?
P3A Eu1A N4A C22A -91.7(3) 2_574 . . . ?
C5A N1A C1A C2A 0.5(8) . . . . ?
Eu1A N1A C1A C2A 173.6(4) . . . . ?
C5A N1A C1A C6A 178.8(5) . . . . ?
Eu1A N1A C1A C6A -8.1(6) . . . . ?
N1A C1A C2A C3A -0.2(8) . . . . ?
C6A C1A C2A C3A -178.5(5) . . . . ?
C1A C2A C3A C4A 1.0(9) . . . . ?
C2A C3A C4A C5A -2.0(9) . . . . ?
C1A N1A C5A C4A -1.6(8) . . . . ?
Eu1A N1A C5A C4A -174.8(4) . . . . ?
C1A N1A C5A C11A -179.9(5) . . . . ?
Eu1A N1A C5A C11A 6.9(6) . . . . ?
C3A C4A C5A N1A 2.3(8) . . . . ?
C3A C4A C5A C11A -179.4(5) . . . . ?
C12A N2A C6A C1A -154.5(4) . . . . ?
C7A N2A C6A C1A 85.7(5) . . . . ?
Eu1A N2A C6A C1A -33.5(5) . . . . ?
N1A C1A C6A N2A 28.8(7) . . . . ?
C2A C1A C6A N2A -152.9(5) . . . . ?
C6A N2A C7A C8A -70.3(6) . . . . ?
C12A N2A C7A C8A 170.3(5) . . . . ?
Eu1A N2A C7A C8A 52.0(5) . . . . ?
C17A N3A C8A C7A -83.0(5) . . . . ?
C9A N3A C8A C7A 157.0(4) . . . . ?
Eu1A N3A C8A C7A 35.4(5) . . . . ?
N2A C7A C8A N3A -61.9(6) . . . . ?
C17A N3A C9A C10A 82.8(5) . . . . ?
C8A N3A C9A C10A -159.6(4) . . . . ?
Eu1A N3A C9A C10A -37.8(5) . . . . ?
C11A N4A C10A C9A 81.8(5) . . . . ?
C22A N4A C10A C9A -157.5(4) . . . . ?
Eu1A N4A C10A C9A -37.9(5) . . . . ?
N3A C9A C10A N4A 53.4(6) . . . . ?
N1A C5A C11A N4A -39.3(6) . . . . ?
C4A C5A C11A N4A 142.4(5) . . . . ?
C10A N4A C11A C5A -72.5(5) . . . . ?
C22A N4A C11A C5A 167.1(4) . . . . ?
Eu1A N4A C11A C5A 48.9(4) . . . . ?
C6A N2A C12A P1A 162.6(4) . . . . ?
C7A N2A C12A P1A -76.4(5) . . . . ?
Eu1A N2A C12A P1A 40.2(4) . . . . ?
O2A P1A C12A N2A 96.7(4) . . . . ?
O1A P1A C12A N2A -32.2(4) . . . . ?
O3A P1A C12A N2A -147.6(4) . . . . ?
C13' O3A C13A C14A -152(91) . . . . ?
P1A O3A C13A C14A -120.9(9) . . . . ?
O3A C13A C14A C15A -58.7(19) . . . . ?
C13A C14A C15A C16A 173.1(19) . . . . ?
C13A O3A C13' C14' 5(89) . . . . ?
P1A O3A C13' C14' -144.2(9) . . . . ?
O3A C13' C14' C15' 76(2) . . . . ?
C13' C14' C15' C16' -172(3) . . . . ?
C8A N3A C17A P2A 154.3(4) . . . . ?
C9A N3A C17A P2A -86.7(5) . . . . ?
Eu1A N3A C17A P2A 34.7(4) . . . . ?
O5A P2A C17A N3A -148.3(4) . . . . ?
O4A P2A C17A N3A -18.9(4) . . . . ?
O6A P2A C17A N3A 91.8(4) . . . . ?
P2A O6A C18A C19A -172.6(4) . . . . ?
O6A C18A C19A C20A 71.7(7) . . . . ?
C18A C19A C20A C21A 169.4(6) . . . . ?
C11A N4A C22A P3A -75.0(4) . . . . ?
C10A N4A C22A P3A 162.6(3) . . . . ?
Eu1A N4A C22A P3A 42.1(4) . . . . ?
O9A P3A C22A N4A 88.9(4) . . . . ?
O7A P3A C22A N4A -39.3(4) . . . . ?
O8A P3A C22A N4A -157.3(3) . . . . ?
Eu1A P3A C22A N4A 62.2(4) 2_574 . . . ?
P3A O8A C23A C24A -145.7(6) . . . . ?
O8A C23A C24A C25A 32.1(17) . . . . ?
C23A C24A C25A C26A 169.3(12) . . . . ?
O2B P1B O1B Eu1B 111.8(3) . . . . ?
O3B P1B O1B Eu1B -126.1(3) . . . . ?
C12B P1B O1B Eu1B -13.8(4) . . . . ?
O7B Eu1B O1B P1B 151.5(3) . . . . ?
O4B Eu1B O1B P1B -132.3(3) . . . . ?
O8B Eu1B O1B P1B 73.1(3) 2_573 . . . ?
N1B Eu1B O1B P1B 12.6(4) . . . . ?
N2B Eu1B O1B P1B -3.9(3) . . . . ?
N4B Eu1B O1B P1B -136.0(3) . . . . ?
N3B Eu1B O1B P1B -65.0(3) . . . . ?
P3B Eu1B O1B P1B 79.5(3) 2_573 . . . ?
O2B P1B O3B C13B -171.5(7) . . . . ?
O1B P1B O3B C13B 60.4(8) . . . . ?
C12B P1B O3B C13B -51.2(8) . . . . ?
O2B P1B O3B C13" -178.0(11) . . . . ?
O1B P1B O3B C13" 53.9(11) . . . . ?
C12B P1B O3B C13" -57.6(11) . . . . ?
O6B P2B O4B Eu1B -114.1(3) . . . . ?
O5B P2B O4B Eu1B 121.4(3) . . . . ?
C17B P2B O4B Eu1B 8.0(4) . . . . ?
O1B Eu1B O4B P2B 89.6(3) . . . . ?
O7B Eu1B O4B P2B -165.4(3) . . . . ?
O8B Eu1B O4B P2B 148.9(2) 2_573 . . . ?
N1B Eu1B O4B P2B -57.4(3) . . . . ?
N2B Eu1B O4B P2B 28.7(3) . . . . ?
N4B Eu1B O4B P2B -91.9(3) . . . . ?
N3B Eu1B O4B P2B -19.4(3) . . . . ?
P3B Eu1B O4B P2B -172.68(14) 2_573 . . . ?
O6B P2B O5B C18B 50.3(8) . . . . ?
O4B P2B O5B C18B -179.2(7) . . . . ?
C17B P2B O5B C18B -67.6(8) . . . . ?
O6B P2B O5B C18" 18.7(8) . . . . ?
O4B P2B O5B C18" 149.2(8) . . . . ?
C17B P2B O5B C18" -99.2(8) . . . . ?
O8B P3B O7B Eu1B 111.4(3) . . . . ?
O9B P3B O7B Eu1B -126.7(2) . . . . ?
C22B P3B O7B Eu1B -13.0(3) . . . . ?
Eu1B P3B O7B Eu1B 118.6(2) 2_573 . . . ?
O1B Eu1B O7B P3B 151.0(2) . . . . ?
O4B Eu1B O7B P3B 72.7(3) . . . . ?
O8B Eu1B O7B P3B -128.4(3) 2_573 . . . ?
N1B Eu1B O7B P3B -58.5(3) . . . . ?
N2B Eu1B O7B P3B -137.1(3) . . . . ?
N4B Eu1B O7B P3B -4.9(2) . . . . ?
N3B Eu1B O7B P3B 24.8(4) . . . . ?
P3B Eu1B O7B P3B -111.3(3) 2_573 . . . ?
O7B P3B O8B Eu1B 13.9(3) . . . 2_573 ?
O9B P3B O8B Eu1B -110.6(3) . . . 2_573 ?
C22B P3B O8B Eu1B 135.8(3) . . . 2_573 ?
O8B P3B O9B C23B 170.4(4) . . . . ?
O7B P3B O9B C23B 42.5(4) . . . . ?
C22B P3B O9B C23B -72.0(4) . . . . ?
Eu1B P3B O9B C23B 138.0(4) 2_573 . . . ?
O1B Eu1B N1B C1B -9.0(5) . . . . ?
O7B Eu1B N1B C1B -145.7(4) . . . . ?
O4B Eu1B N1B C1B 120.7(4) . . . . ?
O8B Eu1B N1B C1B -72.4(4) 2_573 . . . ?
N2B Eu1B N1B C1B 8.0(4) . . . . ?
N4B Eu1B N1B C1B 157.6(4) . . . . ?
N3B Eu1B N1B C1B 82.7(4) . . . . ?
P3B Eu1B N1B C1B -90.4(4) 2_573 . . . ?
O1B Eu1B N1B C5B 177.3(3) . . . . ?
O7B Eu1B N1B C5B 40.7(4) . . . . ?
O4B Eu1B N1B C5B -52.9(4) . . . . ?
O8B Eu1B N1B C5B 113.9(4) 2_573 . . . ?
N2B Eu1B N1B C5B -165.7(4) . . . . ?
N4B Eu1B N1B C5B -16.1(4) . . . . ?
N3B Eu1B N1B C5B -90.9(4) . . . . ?
P3B Eu1B N1B C5B 95.9(4) 2_573 . . . ?
O1B Eu1B N2B C12B 25.6(3) . . . . ?
O7B Eu1B N2B C12B -53.1(5) . . . . ?
O4B Eu1B N2B C12B 91.8(3) . . . . ?
O8B Eu1B N2B C12B -62.0(3) 2_573 . . . ?
N1B Eu1B N2B C12B -141.9(4) . . . . ?
N4B Eu1B N2B C12B -175.6(3) . . . . ?
N3B Eu1B N2B C12B 140.6(4) . . . . ?
P3B Eu1B N2B C12B -77.3(3) 2_573 . . . ?
O1B Eu1B N2B C7B -93.9(3) . . . . ?
O7B Eu1B N2B C7B -172.6(3) . . . . ?
O4B Eu1B N2B C7B -27.7(4) . . . . ?
O8B Eu1B N2B C7B 178.5(4) 2_573 . . . ?
N1B Eu1B N2B C7B 98.6(3) . . . . ?
N4B Eu1B N2B C7B 64.9(4) . . . . ?
N3B Eu1B N2B C7B 21.1(3) . . . . ?
P3B Eu1B N2B C7B 163.2(3) 2_573 . . . ?
O1B Eu1B N2B C6B 145.3(4) . . . . ?
O7B Eu1B N2B C6B 66.6(5) . . . . ?
O4B Eu1B N2B C6B -148.6(3) . . . . ?
O8B Eu1B N2B C6B 57.6(3) 2_573 . . . ?
N1B Eu1B N2B C6B -22.3(3) . . . . ?
N4B Eu1B N2B C6B -55.9(4) . . . . ?
N3B Eu1B N2B C6B -99.8(4) . . . . ?
P3B Eu1B N2B C6B 42.4(3) 2_573 . . . ?
O1B Eu1B N3B C17B -48.0(4) . . . . ?
O7B Eu1B N3B C17B 77.5(4) . . . . ?
O4B Eu1B N3B C17B 27.1(3) . . . . ?
O8B Eu1B N3B C17B -144.2(3) 2_573 . . . ?
N1B Eu1B N3B C17B 178.3(4) . . . . ?
N2B Eu1B N3B C17B -110.4(4) . . . . ?
N4B Eu1B N3B C17B 107.7(4) . . . . ?
P3B Eu1B N3B C17B -172.7(3) 2_573 . . . ?
O1B Eu1B N3B C8B 69.1(4) . . . . ?
O7B Eu1B N3B C8B -165.4(3) . . . . ?
O4B Eu1B N3B C8B 144.2(4) . . . . ?
O8B Eu1B N3B C8B -27.1(4) 2_573 . . . ?
N1B Eu1B N3B C8B -64.6(3) . . . . ?
N2B Eu1B N3B C8B 6.7(3) . . . . ?
N4B Eu1B N3B C8B -135.2(4) . . . . ?
P3B Eu1B N3B C8B -55.6(4) 2_573 . . . ?
O1B Eu1B N3B C9B -170.8(3) . . . . ?
O7B Eu1B N3B C9B -45.3(4) . . . . ?
O4B Eu1B N3B C9B -95.7(4) . . . . ?
O8B Eu1B N3B C9B 93.0(4) 2_573 . . . ?
N1B Eu1B N3B C9B 55.5(3) . . . . ?
N2B Eu1B N3B C9B 126.8(4) . . . . ?
N4B Eu1B N3B C9B -15.1(3) . . . . ?
P3B Eu1B N3B C9B 64.5(4) 2_573 . . . ?
O1B Eu1B N4B C22B -52.9(5) . . . . ?
O7B Eu1B N4B C22B 26.2(3) . . . . ?
O4B Eu1B N4B C22B -56.7(3) . . . . ?
O8B Eu1B N4B C22B 94.1(3) 2_573 . . . ?
N1B Eu1B N4B C22B 150.7(4) . . . . ?
N2B Eu1B N4B C22B -175.5(3) . . . . ?
N3B Eu1B N4B C22B -131.6(4) . . . . ?
P3B Eu1B N4B C22B 91.9(3) 2_573 . . . ?
O1B Eu1B N4B C11B -170.2(3) . . . . ?
O7B Eu1B N4B C11B -91.1(3) . . . . ?
O4B Eu1B N4B C11B -174.0(3) . . . . ?
O8B Eu1B N4B C11B -23.2(4) 2_573 . . . ?
N1B Eu1B N4B C11B 33.4(3) . . . . ?
N2B Eu1B N4B C11B 67.2(3) . . . . ?
N3B Eu1B N4B C11B 111.1(3) . . . . ?
P3B Eu1B N4B C11B -25.4(3) 2_573 . . . ?
O1B Eu1B N4B C10B 68.1(5) . . . . ?
O7B Eu1B N4B C10B 147.2(4) . . . . ?
O4B Eu1B N4B C10B 64.2(4) . . . . ?
O8B Eu1B N4B C10B -144.9(3) 2_573 . . . ?
N1B Eu1B N4B C10B -88.4(4) . . . . ?
N2B Eu1B N4B C10B -54.5(4) . . . . ?
N3B Eu1B N4B C10B -10.6(3) . . . . ?
P3B Eu1B N4B C10B -147.1(3) 2_573 . . . ?
C5B N1B C1B C2B 0.4(8) . . . . ?
Eu1B N1B C1B C2B -173.3(4) . . . . ?
C5B N1B C1B C6B -177.8(5) . . . . ?
Eu1B N1B C1B C6B 8.5(6) . . . . ?
N1B C1B C2B C3B -0.7(9) . . . . ?
C6B C1B C2B C3B 177.4(5) . . . . ?
C1B C2B C3B C4B 0.2(9) . . . . ?
C2B C3B C4B C5B 0.5(9) . . . . ?
C1B N1B C5B C4B 0.4(8) . . . . ?
Eu1B N1B C5B C4B 174.3(4) . . . . ?
C1B N1B C5B C11B -179.1(5) . . . . ?
Eu1B N1B C5B C11B -5.3(6) . . . . ?
C3B C4B C5B N1B -0.9(8) . . . . ?
C3B C4B C5B C11B 178.6(5) . . . . ?
C12B N2B C6B C1B 156.5(5) . . . . ?
C7B N2B C6B C1B -83.3(6) . . . . ?
Eu1B N2B C6B C1B 35.9(5) . . . . ?
N1B C1B C6B N2B -31.1(7) . . . . ?
C2B C1B C6B N2B 150.7(5) . . . . ?
C12B N2B C7B C8B -169.9(5) . . . . ?
C6B N2B C7B C8B 70.5(6) . . . . ?
Eu1B N2B C7B C8B -50.0(5) . . . . ?
N2B C7B C8B N3B 60.1(6) . . . . ?
C17B N3B C8B C7B 83.5(5) . . . . ?
C9B N3B C8B C7B -156.1(5) . . . . ?
Eu1B N3B C8B C7B -34.7(5) . . . . ?
C17B N3B C9B C10B -80.8(6) . . . . ?
C8B N3B C9B C10B 161.6(5) . . . . ?
Eu1B N3B C9B C10B 40.4(5) . . . . ?
C22B N4B C10B C9B 157.6(5) . . . . ?
C11B N4B C10B C9B -81.2(6) . . . . ?
Eu1B N4B C10B C9B 36.4(6) . . . . ?
N3B C9B C10B N4B -53.8(7) . . . . ?
C22B N4B C11B C5B -168.0(4) . . . . ?
C10B N4B C11B C5B 70.9(6) . . . . ?
Eu1B N4B C11B C5B -50.6(5) . . . . ?
N1B C5B C11B N4B 40.5(7) . . . . ?
C4B C5B C11B N4B -139.0(5) . . . . ?
C7B N2B C12B P1B 78.6(5) . . . . ?
C6B N2B C12B P1B -160.5(3) . . . . ?
Eu1B N2B C12B P1B -40.0(4) . . . . ?
O2B P1B C12B N2B -92.3(4) . . . . ?
O1B P1B C12B N2B 35.9(4) . . . . ?
O3B P1B C12B N2B 151.8(4) . . . . ?
C13" O3B C13B C14B 161(9) . . . . ?
P1B O3B C13B C14B 130.1(7) . . . . ?
O3B C13B C14B C15B -64.4(15) . . . . ?
C13B C14B C15B C16B 180.0(13) . . . . ?
C13B O3B C13" C14" -35(7) . . . . ?
P1B O3B C13" C14" 117.5(13) . . . . ?
O3B C13" C14" C15" 49(3) . . . . ?
C13" C14" C15" C16" -173(2) . . . . ?
C8B N3B C17B P2B -152.7(4) . . . . ?
C9B N3B C17B P2B 88.8(5) . . . . ?
Eu1B N3B C17B P2B -33.4(5) . . . . ?
O6B P2B C17B N3B 149.9(4) . . . . ?
O4B P2B C17B N3B 20.3(5) . . . . ?
O5B P2B C17B N3B -90.9(4) . . . . ?
C18" O5B C18B C19B -95.8(15) . . . . ?
P2B O5B C18B C19B 169.8(7) . . . . ?
O5B C18B C19B C20B 54.9(16) . . . . ?
C18B C19B C20B C21B 179.0(13) . . . . ?
C18B O5B C18" C19" 23.5(10) . . . . ?
P2B O5B C18" C19" 124.5(8) . . . . ?
O5B C18" C19" C20" 66.7(15) . . . . ?
C18" C19" C20" C21" 65(2) . . . . ?
C11B N4B C22B P3B 74.0(5) . . . . ?
C10B N4B C22B P3B -163.2(4) . . . . ?
Eu1B N4B C22B P3B -40.6(4) . . . . ?
O8B P3B C22B N4B -91.2(4) . . . . ?
O7B P3B C22B N4B 36.6(4) . . . . ?
O9B P3B C22B N4B 154.5(4) . . . . ?
Eu1B P3B C22B N4B -62.5(4) 2_573 . . . ?
P3B O9B C23B C24B 130.7(4) . . . . ?
O9B C23B C24B C25B -168.4(5) . . . . ?
C23B C24B C25B C26B -173.6(6) . . . . ?
